data_7027133
loop_
_publ_author_name
'Kang, Jun-Gill'
'Yoon, Soo-Kyung'
'Sohn, Youngku'
'Kim, Jong-Goo'
'Kim, Youn-Doo'
'Suh, Il-Hwan'

_publ_section_title
;
 Crystal structure and luminescence of Na[Eu(DCTA)&#x00B7;H2O]&#x00B7;4H2O
 (DCTA&#x2005;=&#x2005;trans-cyclohexane-1,2-diyldinitrilotetraacetate)
;
_journal_issue 9
_journal_name_full 'Journal of the Chemical Society, Dalton Transactions'
_journal_page_first 1467
_journal_paper_doi 10.1039/a807775d
_journal_year 1999
_chemical_formula_sum 'C28 H56 Eu2 N4 Na2 O26'
_chemical_formula_weight 1214.66
_chemical_name_systematic
; 
 ? 
;
_space_group_IT_number 14
_symmetry_cell_setting monoclinic
_symmetry_space_group_name_Hall '-P 2ybc'
_symmetry_space_group_name_H-M 'P 1 21/c 1'
_atom_sites_solution_hydrogens geom
_atom_sites_solution_primary direct
_atom_sites_solution_secondary difmap
_audit_creation_method SHELXL-97
_cell_angle_alpha 90.00
_cell_angle_beta 98.38(2)
_cell_angle_gamma 90.00
_cell_formula_units_Z 2
_cell_length_a 8.612(2)
_cell_length_b 9.9105(16)
_cell_length_c 24.250(6)
_cell_measurement_reflns_used 25
_cell_measurement_temperature 288
_cell_measurement_theta_max 14.56
_cell_measurement_theta_min 11.39
_cell_volume 2047.6(8)
_computing_cell_refinement 'CAD4 Express (Enraf Nonius, 1992)'
_computing_data_collection 'CAD4 Express (Enraf Nonius, 1992)'
_computing_data_reduction 'CAD4 Express (Enraf Nonius, 1992)'
_computing_molecular_graphics 'Ortep-3 for Windows (Farrugia, 1997)'
_computing_publication_material 'SHELXL-97 (Sheldrick, 1997)'
_computing_structure_refinement 'SHELXL-97 (Sheldrick, 1997)'
_computing_structure_solution 'SHELXS-97 (Sheldrick, 1990)'
_diffrn_ambient_temperature 288
_diffrn_measured_fraction_theta_full 0.938
_diffrn_measured_fraction_theta_max 0.938
_diffrn_measurement_device_type 'CAD4 Express (Enraf Nonius, 1992)'
_diffrn_measurement_method W/2
_diffrn_radiation_monochromator graphite
_diffrn_radiation_source 'fine-focus sealed tube'
_diffrn_radiation_type MoK\a
_diffrn_radiation_wavelength 0.71069
_diffrn_reflns_av_R_equivalents 0.0000
_diffrn_reflns_av_sigmaI/netI 0.0168
_diffrn_reflns_limit_h_max 10
_diffrn_reflns_limit_h_min -10
_diffrn_reflns_limit_k_max 11
_diffrn_reflns_limit_k_min 0
_diffrn_reflns_limit_l_max 29
_diffrn_reflns_limit_l_min 0
_diffrn_reflns_number 3787
_diffrn_reflns_theta_full 25.46
_diffrn_reflns_theta_max 25.46
_diffrn_reflns_theta_min 2.22
_diffrn_standards_decay_% 1.9
_diffrn_standards_interval_time 300
_diffrn_standards_number 3
_exptl_absorpt_coefficient_mu 3.156
_exptl_absorpt_correction_type none
_exptl_crystal_colour colorless
_exptl_crystal_density_diffrn 1.970
_exptl_crystal_density_method 'not measured'
_exptl_crystal_description block
_exptl_crystal_F_000 1216
_exptl_crystal_size_max 0.5
_exptl_crystal_size_mid 0.4
_exptl_crystal_size_min 0.36
_refine_diff_density_max 0.649
_refine_diff_density_min -0.661
_refine_diff_density_rms 0.115
_refine_ls_extinction_method none
_refine_ls_goodness_of_fit_ref 1.143
_refine_ls_hydrogen_treatment mixed
_refine_ls_matrix_type full
_refine_ls_number_parameters 275
_refine_ls_number_reflns 3787
_refine_ls_number_restraints 0
_refine_ls_restrained_S_all 1.143
_refine_ls_R_factor_all 0.0318
_refine_ls_R_factor_gt 0.0248
_refine_ls_shift/su_max 0.000
_refine_ls_shift/su_mean 0.000
_refine_ls_structure_factor_coef Fsqd
_refine_ls_weighting_details 'w=1/[\s^2^(Fo^2^)+(0.0226P)^2^+8.0065P] where P=(Fo^2^+2Fc^2^)/3'
_refine_ls_weighting_scheme calc
_refine_ls_wR_factor_gt 0.0612
_refine_ls_wR_factor_ref 0.0675
_reflns_number_gt 3186
_reflns_number_total 3787
_reflns_threshold_expression >2sigma(I)
_cod_data_source_file 807775dsup1.cif
_cod_data_source_block dctac
_cod_depositor_comments
;
The following automatic conversions were performed:

'_symmetry_cell_setting' value 'Monoclinic' changed to 'monoclinic'
according to /home/saulius/struct/CIF-dictionaries/cif_core.dic
dictionary named 'cif_core.dic' version 2.4.2 from 2011-04-26.

Automatic conversion script
Id: cif_fix_values 1891 2012-01-12 08:04:46Z andrius 

The following automatic conversions were performed:

'_refine_ls_weighting_scheme' value 'calc
w=1/[\s^2^(Fo^2^)+(0.0226P)^2^+8.0065P] where P=(Fo^2^+2Fc^2^)/3' was
changed to 'calc'. New tag '_refine_ls_weighting_details' was
created. The value of the new tag was set to
'w=1/[\s^2^(Fo^2^)+(0.0226P)^2^+8.0065P] where P=(Fo^2^+2Fc^2^)/3'.

Automatic conversion script
Id: cif_fix_values 3143 2015-03-26 13:38:13Z robertas 

2024-03-11
Z value and formula fixed to values more according to usual
chemical conventions.                 miguel
;
_cod_original_formula_sum 'C14 H28 Eu N2 Na O13'
_cod_original_formula_weight 607.33
_cod_original_formula_units_Z 4
_cod_original_sg_symbol_H-M 'P 21/c'
_cod_database_code 7027133

loop_
_symmetry_equiv_pos_as_xyz
'x, y, z'
'-x, y+1/2, -z+1/2'
'-x, -y, -z'
'x, -y-1/2, z-1/2'

loop_
_atom_site_label
_atom_site_type_symbol
_atom_site_fract_x
_atom_site_fract_y
_atom_site_fract_z
_atom_site_U_iso_or_equiv
_atom_site_adp_type
_atom_site_occupancy
_atom_site_calc_flag
_atom_site_refinement_flags
Eu Eu 0.36823(2) 0.49515(2) 0.428852(8) 0.01500(7) Uani 1 d .
Na Na 0.7241(2) 0.82070(19) 0.44639(7) 0.0282(4) Uiso 1 d .
OW1 O 0.4046(3) 0.5900(3) 0.51825(11) 0.0208(6) Uani 1 d .
OW2 O 0.7756(4) 1.0665(4) 0.43923(16) 0.0381(9) Uani 1 d .
OW3 O 0.3796(5) 1.0252(4) 0.39475(16) 0.0406(9) Uani 1 d .
OW4 O 0.2254(3) 0.9222(3) 0.45570(12) 0.0161(6) Uani 1 d .
OW5 O 0.4980(4) 0.8556(3) 0.49624(14) 0.0304(7) Uani 1 d .
O1 O 0.5477(4) 0.6485(3) 0.39748(14) 0.0286(7) Uani 1 d .
O2 O 0.5592(4) 0.8325(3) 0.34603(16) 0.0384(9) Uani 1 d .
O3 O 0.4163(4) 0.2939(3) 0.37890(13) 0.0277(7) Uani 1 d .
O4 O 0.6188(5) 0.2321(4) 0.33731(19) 0.0580(12) Uani 1 d .
O5 O 0.2163(3) 0.3325(3) 0.47021(13) 0.0244(7) Uani 1 d .
O6 O 0.0920(4) 0.1379(3) 0.45098(14) 0.0291(7) Uani 1 d .
O7 O 0.2068(3) 0.6924(3) 0.41848(14) 0.0259(7) Uani 1 d .
O8 O -0.0240(4) 0.7793(3) 0.42768(15) 0.0351(8) Uani 1 d .
N1 N 0.3515(4) 0.5172(3) 0.31948(14) 0.0180(7) Uani 1 d .
N2 N 0.0820(4) 0.4567(3) 0.37688(14) 0.0176(7) Uani 1 d .
C1 C 0.2008(5) 0.4644(4) 0.28816(17) 0.0204(9) Uani 1 d .
H1 H 0.2075 0.3657 0.2884 0.025 Uiso 0.10 calc PR
C2 C 0.1739(6) 0.5105(5) 0.22616(18) 0.0313(11) Uani 1 d .
H21 H 0.1751 0.6083 0.2245 0.038 Uiso 0.10 calc PR
H22 H 0.2584 0.4769 0.2075 0.038 Uiso 0.10 calc PR
C3 C 0.0162(7) 0.4579(6) 0.1961(2) 0.0447(14) Uani 1 d .
H31 H 0.0011 0.4896 0.1578 0.054 Uiso 0.10 calc PR
H32 H 0.0181 0.3601 0.1954 0.054 Uiso 0.10 calc PR
C4 C -0.1177(7) 0.5045(7) 0.2242(2) 0.0463(15) Uani 1 d .
H41 H -0.2158 0.4703 0.2044 0.056 Uiso 0.10 calc PR
H42 H -0.1224 0.6023 0.2239 0.056 Uiso 0.10 calc PR
C5 C -0.0941(6) 0.4528(6) 0.2845(2) 0.0393(13) Uani 1 d .
H51 H -0.0944 0.3549 0.2843 0.047 Uiso 0.10 calc PR
H52 H -0.1807 0.4830 0.3029 0.047 Uiso 0.10 calc PR
C6 C 0.0610(5) 0.5035(5) 0.31718(16) 0.0199(9) Uani 1 d .
H6 H 0.0560 0.6022 0.3176 0.024 Uiso 0.10 calc PR
C7 C 0.3825(5) 0.6614(5) 0.30876(19) 0.0247(10) Uani 1 d .
H71 H 0.2861 0.7126 0.3077 0.030 Uiso 0.10 calc PR
H72 H 0.4180 0.6703 0.2728 0.030 Uiso 0.10 calc PR
C8 C 0.5066(5) 0.7187(5) 0.3539(2) 0.0271(10) Uani 1 d .
C9 C 0.4842(5) 0.4333(5) 0.3057(2) 0.0274(10) Uani 1 d .
H91 H 0.5793 0.4870 0.3101 0.033 Uiso 0.10 calc PR
H92 H 0.4623 0.4047 0.2671 0.033 Uiso 0.10 calc PR
C10 C 0.5095(6) 0.3081(5) 0.3436(2) 0.0313(11) Uani 1 d .
C11 C 0.0430(5) 0.3133(4) 0.38326(19) 0.0237(10) Uani 1 d .
H111 H 0.0762 0.2618 0.3530 0.028 Uiso 0.10 calc PR
H112 H -0.0698 0.3036 0.3810 0.028 Uiso 0.10 calc PR
C12 C 0.1236(5) 0.2564(4) 0.43953(19) 0.0234(10) Uani 1 d .
C13 C -0.0144(5) 0.5437(5) 0.40839(19) 0.0228(9) Uani 1 d .
H131 H -0.0234 0.5016 0.4439 0.027 Uiso 0.10 calc PR
H132 H -0.1191 0.5521 0.3877 0.027 Uiso 0.10 calc PR
C14 C 0.0579(5) 0.6835(4) 0.41849(19) 0.0237(9) Uani 1 d .

loop_
_atom_site_aniso_label
_atom_site_aniso_U_11
_atom_site_aniso_U_22
_atom_site_aniso_U_33
_atom_site_aniso_U_23
_atom_site_aniso_U_13
_atom_site_aniso_U_12
Eu 0.01375(11) 0.01462(11) 0.01628(11) -0.00001(9) 0.00107(7) -0.00067(9)
OW1 0.0202(15) 0.0241(16) 0.0171(14) -0.0011(12) -0.0005(12) 0.0051(13)
OW2 0.0286(18) 0.039(2) 0.049(2) 0.0064(18) 0.0122(16) -0.0044(16)
OW3 0.051(2) 0.032(2) 0.040(2) 0.0062(16) 0.0075(17) 0.0025(17)
OW4 0.0169(14) 0.0067(13) 0.0244(15) -0.0005(11) 0.0017(12) 0.0013(11)
OW5 0.0288(16) 0.0261(17) 0.0366(18) 0.0011(15) 0.0059(14) 0.0053(15)
O1 0.0216(16) 0.0278(18) 0.0359(18) 0.0049(15) 0.0030(14) -0.0097(14)
O2 0.044(2) 0.0247(18) 0.049(2) 0.0050(16) 0.0129(18) -0.0114(16)
O3 0.0338(19) 0.0193(16) 0.0323(18) -0.0006(14) 0.0127(15) 0.0040(14)
O4 0.057(3) 0.049(3) 0.075(3) 0.014(2) 0.033(2) 0.030(2)
O5 0.0210(16) 0.0243(16) 0.0271(16) 0.0056(13) 0.0006(13) -0.0079(13)
O6 0.0283(17) 0.0182(16) 0.0415(19) 0.0074(14) 0.0077(15) -0.0016(14)
O7 0.0151(15) 0.0202(16) 0.0416(19) -0.0027(14) 0.0014(13) 0.0005(12)
O8 0.0308(19) 0.0258(18) 0.053(2) 0.0016(16) 0.0212(17) 0.0088(15)
N1 0.0174(17) 0.0175(18) 0.0196(17) 0.0024(14) 0.0043(14) 0.0036(14)
N2 0.0146(17) 0.0169(17) 0.0214(18) 0.0019(14) 0.0032(14) -0.0016(14)
C1 0.023(2) 0.022(2) 0.016(2) -0.0004(17) 0.0031(17) -0.0035(17)
C2 0.035(3) 0.041(3) 0.018(2) 0.000(2) 0.0019(18) -0.007(2)
C3 0.057(4) 0.050(3) 0.023(3) -0.002(2) -0.007(2) -0.013(3)
C4 0.038(3) 0.068(4) 0.027(3) 0.015(3) -0.013(2) -0.009(3)
C5 0.026(3) 0.065(4) 0.023(2) 0.010(2) -0.009(2) -0.016(3)
C6 0.0154(19) 0.027(2) 0.0171(19) 0.0044(19) 0.0006(15) -0.0038(18)
C7 0.025(2) 0.020(2) 0.030(2) 0.0060(19) 0.0037(19) -0.0027(18)
C8 0.020(2) 0.019(2) 0.045(3) 0.003(2) 0.013(2) -0.0018(18)
C9 0.025(2) 0.025(2) 0.035(3) 0.003(2) 0.016(2) 0.006(2)
C10 0.034(3) 0.027(3) 0.035(3) -0.002(2) 0.010(2) 0.007(2)
C11 0.023(2) 0.018(2) 0.028(2) 0.0019(18) -0.0010(19) -0.0060(18)
C12 0.018(2) 0.019(2) 0.036(3) 0.0016(19) 0.0148(19) 0.0006(18)
C13 0.016(2) 0.026(2) 0.028(2) -0.0008(19) 0.0077(18) -0.0001(17)
C14 0.025(2) 0.020(2) 0.027(2) 0.0044(18) 0.0049(19) 0.0024(19)

loop_
_atom_type_symbol
_atom_type_description
_atom_type_scat_dispersion_real
_atom_type_scat_dispersion_imag
_atom_type_scat_source
C C 0.0033 0.0016 'International Tables Vol C Tables 4.2.6.8 and 6.1.1.4'
H H 0.0000 0.0000 'International Tables Vol C Tables 4.2.6.8 and 6.1.1.4'
N N 0.0061 0.0033 'International Tables Vol C Tables 4.2.6.8 and 6.1.1.4'
O O 0.0106 0.0060 'International Tables Vol C Tables 4.2.6.8 and 6.1.1.4'
Na Na 0.0362 0.0249 'International Tables Vol C Tables 4.2.6.8 and 6.1.1.4'
Eu Eu -0.1578 3.6682 'International Tables Vol C Tables 4.2.6.8 and 6.1.1.4'

loop_
_geom_angle_atom_site_label_1
_geom_angle_atom_site_label_2
_geom_angle_atom_site_label_3
_geom_angle
_geom_angle_site_symmetry_1
_geom_angle_site_symmetry_3
OW1 Eu OW1 69.41(12) 3_666 .
OW1 Eu O1 82.81(11) 3_666 .
OW1 Eu O1 91.97(11) . .
OW1 Eu O5 89.54(10) 3_666 .
OW1 Eu O5 83.66(11) . .
O1 Eu O5 172.15(10) . .
OW1 Eu O7 141.36(10) 3_666 .
OW1 Eu O7 76.49(11) . .
O1 Eu O7 80.69(11) . .
O5 Eu O7 104.50(11) . .
OW1 Eu O3 77.56(11) 3_666 .
OW1 Eu O3 142.28(11) . .
O1 Eu O3 101.67(11) . .
O5 Eu O3 78.25(11) . .
O7 Eu O3 140.06(11) . .
OW1 Eu N2 149.70(11) 3_666 .
OW1 Eu N2 119.45(11) . .
O1 Eu N2 123.28(11) . .
O5 Eu N2 64.55(10) . .
O7 Eu N2 65.01(10) . .
O3 Eu N2 81.74(11) . .
OW1 Eu N1 119.98(10) 3_666 .
OW1 Eu N1 151.14(11) . .
O1 Eu N1 64.40(11) . .
O5 Eu N1 121.61(11) . .
O7 Eu N1 83.17(11) . .
O3 Eu N1 63.31(11) . .
N2 Eu N1 67.70(11) . .
OW1 Eu C10 76.99(12) 3_666 .
OW1 Eu C10 146.25(12) . .
O1 Eu C10 80.48(13) . .
O5 Eu C10 99.55(12) . .
O7 Eu C10 133.36(12) . .
O3 Eu C10 21.31(12) . .
N2 Eu C10 91.43(12) . .
N1 Eu C10 50.23(12) . .
OW1 Eu C8 102.14(11) 3_666 .
OW1 Eu C8 103.69(12) . .
O1 Eu C8 20.06(11) . .
O5 Eu C8 167.78(11) . .
O7 Eu C8 68.49(11) . .
O3 Eu C8 100.54(11) . .
N2 Eu C8 103.23(12) . .
N1 Eu C8 49.04(12) . .
C10 Eu C8 79.86(13) . .
OW1 Eu C12 101.35(11) 3_666 .
OW1 Eu C12 102.85(11) . .
O1 Eu C12 165.14(12) . .
O5 Eu C12 19.97(11) . .
O7 Eu C12 103.50(11) . .
O3 Eu C12 65.85(11) . .
N2 Eu C12 49.44(11) . .
N1 Eu C12 101.64(11) . .
C10 Eu C12 86.53(12) . .
C8 Eu C12 149.34(12) . .
OW1 Eu C14 150.05(11) 3_666 .
OW1 Eu C14 80.67(11) . .
O1 Eu C14 100.07(11) . .
O5 Eu C14 85.70(11) . .
O7 Eu C14 19.99(11) . .
O3 Eu C14 129.83(12) . .
N2 Eu C14 48.74(11) . .
N1 Eu C14 87.18(11) . .
C10 Eu C14 132.95(12) . .
C8 Eu C14 85.90(11) . .
C12 Eu C14 83.51(11) . .
O8 Na OW5 162.06(15) 1_655 .
O8 Na O1 108.17(14) 1_655 .
OW5 Na O1 81.82(13) . .
O8 Na OW2 88.74(13) 1_655 .
OW5 Na OW2 93.36(13) . .
O1 Na OW2 138.31(14) . .
O8 Na O5 87.91(13) 1_655 3_666
OW5 Na O5 76.92(12) . 3_666
O1 Na O5 90.47(12) . 3_666
OW2 Na O5 128.93(14) . 3_666
O8 Na O2 102.77(14) 1_655 .
OW5 Na O2 95.11(13) . .
O1 Na O2 51.42(11) . .
OW2 Na O2 88.26(13) . .
O5 Na O2 141.89(13) 3_666 .
O8 Na O6 76.92(13) 1_655 3_666
OW5 Na O6 85.85(12) . 3_666
O1 Na O6 139.67(12) . 3_666
OW2 Na O6 80.42(12) . 3_666
O5 Na O6 49.28(10) 3_666 3_666
O2 Na O6 168.68(12) . 3_666
O8 Na C8 107.83(15) 1_655 .
OW5 Na C8 87.74(13) . .
O1 Na C8 26.00(12) . .
OW2 Na C8 113.01(14) . .
O5 Na C8 116.45(13) 3_666 .
O2 Na C8 25.44(12) . .
O6 Na C8 165.46(13) 3_666 .
O8 Na C12 80.71(13) 1_655 3_666
OW5 Na C12 81.53(12) . 3_666
O1 Na C12 115.14(13) . 3_666
OW2 Na C12 104.87(14) . 3_666
O5 Na C12 24.68(11) 3_666 3_666
O2 Na C12 166.57(13) . 3_666
O6 Na C12 24.64(11) 3_666 3_666
C8 Na C12 141.13(14) . 3_666
Eu OW1 Eu 110.59(12) 3_666 .
C8 O1 Eu 120.2(3) . .
C8 O1 Na 95.6(3) . .
Eu O1 Na 132.29(15) . .
C8 O2 Na 88.6(3) . .
C10 O3 Eu 115.0(3) . .
C12 O5 Eu 119.7(3) . .
C12 O5 Na 98.6(3) . 3_666
Eu O5 Na 133.12(13) . 3_666
C12 O6 Na 86.9(3) . 3_666
C14 O7 Eu 120.6(3) . .
C14 O8 Na 139.0(3) . 1_455
C7 N1 C9 109.6(3) . .
C7 N1 C1 114.3(3) . .
C9 N1 C1 109.1(3) . .
C7 N1 Eu 105.7(2) . .
C9 N1 Eu 104.3(2) . .
C1 N1 Eu 113.3(2) . .
C11 N2 C13 110.7(3) . .
C11 N2 C6 113.6(3) . .
C13 N2 C6 108.6(3) . .
C11 N2 Eu 107.6(2) . .
C13 N2 Eu 103.0(2) . .
C6 N2 Eu 112.9(2) . .
N1 C1 C6 111.1(3) . .
N1 C1 C2 112.5(3) . .
C6 C1 C2 110.7(4) . .
N1 C1 H1 107.4 . .
C6 C1 H1 107.4 . .
C2 C1 H1 107.4 . .
C3 C2 C1 110.9(4) . .
C3 C2 H21 109.5 . .
C1 C2 H21 109.5 . .
C3 C2 H22 109.5 . .
C1 C2 H22 109.5 . .
H21 C2 H22 108.1 . .
C4 C3 C2 111.4(4) . .
C4 C3 H31 109.3 . .
C2 C3 H31 109.3 . .
C4 C3 H32 109.3 . .
C2 C3 H32 109.3 . .
H31 C3 H32 108.0 . .
C3 C4 C5 109.1(5) . .
C3 C4 H41 109.9 . .
C5 C4 H41 109.9 . .
C3 C4 H42 109.9 . .
C5 C4 H42 109.9 . .
H41 C4 H42 108.3 . .
C4 C5 C6 111.5(4) . .
C4 C5 H51 109.3 . .
C6 C5 H51 109.3 . .
C4 C5 H52 109.3 . .
C6 C5 H52 109.3 . .
H51 C5 H52 108.0 . .
N2 C6 C1 111.8(3) . .
N2 C6 C5 111.7(3) . .
C1 C6 C5 111.3(4) . .
N2 C6 H6 107.2 . .
C1 C6 H6 107.2 . .
C5 C6 H6 107.2 . .
N1 C7 C8 111.0(4) . .
N1 C7 H71 109.4 . .
C8 C7 H71 109.4 . .
N1 C7 H72 109.4 . .
C8 C7 H72 109.4 . .
H71 C7 H72 108.0 . .
O2 C8 O1 124.3(5) . .
O2 C8 C7 117.4(4) . .
O1 C8 C7 118.3(4) . .
O2 C8 Na 65.9(3) . .
O1 C8 Na 58.4(2) . .
C7 C8 Na 175.0(3) . .
O2 C8 Eu 153.0(4) . .
O1 C8 Eu 39.8(2) . .
C7 C8 Eu 82.5(2) . .
Na C8 Eu 93.14(14) . .
N1 C9 C10 111.2(4) . .
N1 C9 H91 109.4 . .
C10 C9 H91 109.4 . .
N1 C9 H92 109.4 . .
C10 C9 H92 109.4 . .
H91 C9 H92 108.0 . .
O4 C10 O3 126.0(5) . .
O4 C10 C9 117.5(4) . .
O3 C10 C9 116.5(4) . .
O4 C10 Eu 144.7(4) . .
O3 C10 Eu 43.7(2) . .
C9 C10 Eu 83.3(3) . .
N2 C11 C12 111.4(3) . .
N2 C11 H111 109.3 . .
C12 C11 H111 109.3 . .
N2 C11 H112 109.3 . .
C12 C11 H112 109.3 . .
H111 C11 H112 108.0 . .
O6 C12 O5 125.0(4) . .
O6 C12 C11 117.2(4) . .
O5 C12 C11 117.9(4) . .
O6 C12 Na 68.5(3) . 3_666
O5 C12 Na 56.7(2) . 3_666
C11 C12 Na 173.2(3) . 3_666
O6 C12 Eu 151.9(3) . .
O5 C12 Eu 40.3(2) . .
C11 C12 Eu 82.8(2) . .
Na C12 Eu 93.36(13) 3_666 .
N2 C13 C14 111.4(3) . .
N2 C13 H131 109.3 . .
C14 C13 H131 109.3 . .
N2 C13 H132 109.3 . .
C14 C13 H132 109.3 . .
H131 C13 H132 108.0 . .
O8 C14 O7 123.3(4) . .
O8 C14 C13 120.2(4) . .
O7 C14 C13 116.5(4) . .
O8 C14 Eu 157.6(3) . .
O7 C14 Eu 39.4(2) . .
C13 C14 Eu 78.6(2) . .

loop_
_geom_bond_atom_site_label_1
_geom_bond_atom_site_label_2
_geom_bond_distance
_geom_bond_site_symmetry_2
Eu OW1 2.336(3) 3_666
Eu OW1 2.342(3) .
Eu O1 2.370(3) .
Eu O5 2.387(3) .
Eu O7 2.390(3) .
Eu O3 2.401(3) .
Eu N2 2.627(3) .
Eu N1 2.644(3) .
Eu C10 3.149(5) .
Eu C8 3.203(5) .
Eu C12 3.204(4) .
Eu C14 3.240(4) .
Na O8 2.317(4) 1_655
Na OW5 2.461(4) .
Na O1 2.471(4) .
Na OW2 2.486(4) .
Na O5 2.521(4) 3_666
Na O2 2.636(4) .
Na O6 2.779(4) 3_666
Na C8 2.886(5) .
Na C12 2.983(5) 3_666
OW1 Eu 2.336(3) 3_666
O1 C8 1.271(6) .
O2 C8 1.240(6) .
O3 C10 1.263(6) .
O4 C10 1.233(6) .
O5 C12 1.260(5) .
O5 Na 2.521(4) 3_666
O6 C12 1.246(5) .
O6 Na 2.779(4) 3_666
O7 C14 1.286(5) .
O8 C14 1.223(5) .
O8 Na 2.317(4) 1_455
N1 C7 1.484(5) .
N1 C9 1.490(5) .
N1 C1 1.499(5) .
N2 C11 1.474(5) .
N2 C13 1.483(5) .
N2 C6 1.506(5) .
C1 C6 1.530(6) .
C1 C2 1.556(6) .
C1 H1 0.9800 .
C2 C3 1.536(7) .
C2 H21 0.9700 .
C2 H22 0.9700 .
C3 C4 1.496(9) .
C3 H31 0.9700 .
C3 H32 0.9700 .
C4 C5 1.534(7) .
C4 H41 0.9700 .
C4 H42 0.9700 .
C5 C6 1.535(6) .
C5 H51 0.9700 .
C5 H52 0.9700 .
C6 H6 0.9800 .
C7 C8 1.525(7) .
C7 H71 0.9700 .
C7 H72 0.9700 .
C9 C10 1.541(7) .
C9 H91 0.9700 .
C9 H92 0.9700 .
C11 C12 1.545(6) .
C11 H111 0.9700 .
C11 H112 0.9700 .
C12 Na 2.983(5) 3_666
C13 C14 1.524(6) .
C13 H131 0.9700 .
C13 H132 0.9700 .

loop_
_geom_hbond_atom_site_label_D
_geom_hbond_atom_site_label_H
_geom_hbond_atom_site_label_A
_geom_hbond_distance_DH
_geom_hbond_distance_HA
_geom_hbond_distance_DA
_geom_hbond_angle_DHA
_geom_hbond_site_symmetry_A
O2...OW3 = 2.823(5) A O3...OW3_$1 = 2.715(5) A
O4...OW2_$1 = 3.107(6) A O5...OW5_$2 = 3.099(5) A
O6...OW2_$3 = 2.790(5) A O6...OW4_$1 = 2.421(4) A
O6...OW3_$1 = 3.197(5) A O7...OW4 = 2.447(4) A
O8...OW4 = 2.580(5) A OW1...O3_$2 = 2.967(4) A
OW1...O1_$2 = 3.112(4) A OW1...OW5 = 2.826(5) A
OW2...OW4_$4 = 2.552(5) A OW2...OW5_$4 = 3.110(5) A
OW3...OW4 = 2.358(5) A OW3...OW5 = 3.032(5) A
OW3...OW5_$4 = 2.947(5) A OW4...OW5 = 2.499(4) A

loop_
_geom_torsion_atom_site_label_1
_geom_torsion_atom_site_label_2
_geom_torsion_atom_site_label_3
_geom_torsion_atom_site_label_4
_geom_torsion
_geom_torsion_site_symmetry_1
_geom_torsion_site_symmetry_4
OW1 Eu OW1 Eu 0.0 3_666 3_666
O1 Eu OW1 Eu -81.56(13) . 3_666
O5 Eu OW1 Eu 91.89(13) . 3_666
O7 Eu OW1 Eu -161.50(14) . 3_666
O3 Eu OW1 Eu 30.5(2) . 3_666
N2 Eu OW1 Eu 147.89(11) . 3_666
N1 Eu OW1 Eu -115.11(19) . 3_666
C10 Eu OW1 Eu -5.8(3) . 3_666
C8 Eu OW1 Eu -98.03(14) . 3_666
C12 Eu OW1 Eu 97.46(13) . 3_666
C14 Eu OW1 Eu 178.55(14) . 3_666
OW1 Eu O1 C8 164.4(4) 3_666 .
OW1 Eu O1 C8 -126.6(3) . .
O5 Eu O1 C8 177.4(7) . .
O7 Eu O1 C8 -50.6(3) . .
O3 Eu O1 C8 88.8(3) . .
N2 Eu O1 C8 1.1(4) . .
N1 Eu O1 C8 36.2(3) . .
C10 Eu O1 C8 86.5(3) . .
C12 Eu O1 C8 57.1(6) . .
C14 Eu O1 C8 -45.7(4) . .
OW1 Eu O1 Na -62.65(19) 3_666 .
OW1 Eu O1 Na 6.3(2) . .
O5 Eu O1 Na -49.7(9) . .
O7 Eu O1 Na 82.3(2) . .
O3 Eu O1 Na -138.30(19) . .
N2 Eu O1 Na 133.99(18) . .
N1 Eu O1 Na 169.1(2) . .
C10 Eu O1 Na -140.6(2) . .
C8 Eu O1 Na 132.9(5) . .
C12 Eu O1 Na -170.0(3) . .
C14 Eu O1 Na 87.2(2) . .
O8 Na O1 C8 -93.6(3) 1_655 .
OW5 Na O1 C8 101.8(3) . .
OW2 Na O1 C8 15.9(4) . .
O5 Na O1 C8 178.5(3) 3_666 .
O2 Na O1 C8 -1.5(3) . .
O6 Na O1 C8 175.4(3) 3_666 .
C12 Na O1 C8 178.4(3) 3_666 .
O8 Na O1 Eu 125.94(19) 1_655 .
OW5 Na O1 Eu -38.7(2) . .
OW2 Na O1 Eu -124.6(2) . .
O5 Na O1 Eu 38.0(2) 3_666 .
O2 Na O1 Eu -142.0(3) . .
O6 Na O1 Eu 34.9(3) 3_666 .
C8 Na O1 Eu -140.5(4) . .
C12 Na O1 Eu 37.9(2) 3_666 .
O8 Na O2 C8 104.7(3) 1_655 .
OW5 Na O2 C8 -73.7(3) . .
O1 Na O2 C8 1.5(3) . .
OW2 Na O2 C8 -167.0(3) . .
O5 Na O2 C8 1.5(4) 3_666 .
O6 Na O2 C8 -168.1(6) 3_666 .
C12 Na O2 C8 1.1(7) 3_666 .
OW1 Eu O3 C10 -86.1(3) 3_666 .
OW1 Eu O3 C10 -115.2(3) . .
O1 Eu O3 C10 -6.2(3) . .
O5 Eu O3 C10 -178.2(3) . .
O7 Eu O3 C10 83.2(4) . .
N2 Eu O3 C10 116.2(3) . .
N1 Eu O3 C10 47.1(3) . .
C8 Eu O3 C10 14.2(4) . .
C12 Eu O3 C10 165.3(4) . .
C14 Eu O3 C10 107.7(3) . .
OW1 Eu O5 C12 -126.7(3) 3_666 .
OW1 Eu O5 C12 163.9(3) . .
O1 Eu O5 C12 -139.6(7) . .
O7 Eu O5 C12 89.7(3) . .
O3 Eu O5 C12 -49.4(3) . .
N2 Eu O5 C12 37.0(3) . .
N1 Eu O5 C12 -1.2(4) . .
C10 Eu O5 C12 -50.0(3) . .
C8 Eu O5 C12 36.2(7) . .
C14 Eu O5 C12 82.8(3) . .
OW1 Eu O5 Na 13.7(2) 3_666 3_666
OW1 Eu O5 Na -55.63(19) . 3_666
O1 Eu O5 Na 0.9(9) . 3_666
O7 Eu O5 Na -129.88(19) . 3_666
O3 Eu O5 Na 91.1(2) . 3_666
N2 Eu O5 Na 177.4(2) . 3_666
N1 Eu O5 Na 139.27(17) . 3_666
C10 Eu O5 Na 90.4(2) . 3_666
C8 Eu O5 Na 176.6(4) . 3_666
C12 Eu O5 Na 140.5(4) . 3_666
C14 Eu O5 Na -136.7(2) . 3_666
OW1 Eu O7 C14 -128.4(3) 3_666 .
OW1 Eu O7 C14 -100.0(3) . .
O1 Eu O7 C14 165.7(3) . .
O5 Eu O7 C14 -20.3(3) . .
O3 Eu O7 C14 68.6(4) . .
N2 Eu O7 C14 32.1(3) . .
N1 Eu O7 C14 100.6(3) . .
C10 Eu O7 C14 98.4(4) . .
C8 Eu O7 C14 149.2(4) . .
C12 Eu O7 C14 0.3(3) . .
OW1 Eu N1 C7 -100.5(3) 3_666 .
OW1 Eu N1 C7 1.4(4) . .
O1 Eu N1 C7 -36.4(2) . .
O5 Eu N1 C7 149.4(2) . .
O7 Eu N1 C7 46.6(2) . .
O3 Eu N1 C7 -155.8(3) . .
N2 Eu N1 C7 112.3(3) . .
C10 Eu N1 C7 -135.6(3) . .
C8 Eu N1 C7 -20.8(2) . .
C12 Eu N1 C7 149.0(2) . .
C14 Eu N1 C7 66.2(3) . .
OW1 Eu N1 C9 15.0(3) 3_666 .
OW1 Eu N1 C9 116.9(3) . .
O1 Eu N1 C9 79.1(3) . .
O5 Eu N1 C9 -95.1(3) . .
O7 Eu N1 C9 162.1(3) . .
O3 Eu N1 C9 -40.3(3) . .
N2 Eu N1 C9 -132.2(3) . .
C10 Eu N1 C9 -20.1(3) . .
C8 Eu N1 C9 94.7(3) . .
C12 Eu N1 C9 -95.5(3) . .
C14 Eu N1 C9 -178.3(3) . .
OW1 Eu N1 C1 133.6(2) 3_666 .
OW1 Eu N1 C1 -124.6(3) . .
O1 Eu N1 C1 -162.3(3) . .
O5 Eu N1 C1 23.5(3) . .
O7 Eu N1 C1 -79.4(3) . .
O3 Eu N1 C1 78.2(3) . .
N2 Eu N1 C1 -13.6(2) . .
C10 Eu N1 C1 98.5(3) . .
C8 Eu N1 C1 -146.8(3) . .
C12 Eu N1 C1 23.0(3) . .
C14 Eu N1 C1 -59.7(3) . .
OW1 Eu N2 C11 -0.4(4) 3_666 .
OW1 Eu N2 C11 -99.9(3) . .
O1 Eu N2 C11 145.3(3) . .
O5 Eu N2 C11 -34.1(3) . .
O7 Eu N2 C11 -155.9(3) . .
O3 Eu N2 C11 46.8(3) . .
N1 Eu N2 C11 111.2(3) . .
C10 Eu N2 C11 65.8(3) . .
C8 Eu N2 C11 145.7(3) . .
C12 Eu N2 C11 -18.4(2) . .
C14 Eu N2 C11 -142.0(3) . .
OW1 Eu N2 C13 116.5(3) 3_666 .
OW1 Eu N2 C13 17.0(3) . .
O1 Eu N2 C13 -97.7(3) . .
O5 Eu N2 C13 82.8(3) . .
O7 Eu N2 C13 -39.0(2) . .
O3 Eu N2 C13 163.7(3) . .
N1 Eu N2 C13 -131.8(3) . .
C10 Eu N2 C13 -177.3(3) . .
C8 Eu N2 C13 -97.4(3) . .
C12 Eu N2 C13 98.5(3) . .
C14 Eu N2 C13 -25.0(2) . .
OW1 Eu N2 C6 -126.5(3) 3_666 .
OW1 Eu N2 C6 133.9(3) . .
O1 Eu N2 C6 19.2(3) . .
O5 Eu N2 C6 -160.2(3) . .
O7 Eu N2 C6 77.9(3) . .
O3 Eu N2 C6 -79.4(3) . .
N1 Eu N2 C6 -14.9(3) . .
C10 Eu N2 C6 -60.3(3) . .
C8 Eu N2 C6 19.6(3) . .
C12 Eu N2 C6 -144.5(3) . .
C14 Eu N2 C6 91.9(3) . .
C7 N1 C1 C6 -80.7(4) . .
C9 N1 C1 C6 156.3(3) . .
Eu N1 C1 C6 40.5(4) . .
C7 N1 C1 C2 44.1(5) . .
C9 N1 C1 C2 -79.0(4) . .
Eu N1 C1 C2 165.3(3) . .
N1 C1 C2 C3 -178.3(4) . .
C6 C1 C2 C3 -53.4(5) . .
C1 C2 C3 C4 57.8(6) . .
C2 C3 C4 C5 -59.7(6) . .
C3 C4 C5 C6 58.9(7) . .
C11 N2 C6 C1 -80.7(4) . .
C13 N2 C6 C1 155.8(3) . .
Eu N2 C6 C1 42.2(4) . .
C11 N2 C6 C5 44.8(5) . .
C13 N2 C6 C5 -78.7(5) . .
Eu N2 C6 C5 167.7(3) . .
N1 C1 C6 N2 -55.8(4) . .
C2 C1 C6 N2 178.5(3) . .
N1 C1 C6 C5 178.5(4) . .
C2 C1 C6 C5 52.8(5) . .
C4 C5 C6 N2 178.1(4) . .
C4 C5 C6 C1 -56.1(6) . .
C9 N1 C7 C8 -74.8(4) . .
C1 N1 C7 C8 162.4(3) . .
Eu N1 C7 C8 37.1(4) . .
Na O2 C8 O1 -2.8(5) . .
Na O2 C8 C7 175.9(4) . .
Na O2 C8 Eu 41.8(7) . .
Eu O1 C8 O2 150.1(4) . .
Na O1 C8 O2 3.1(5) . .
Eu O1 C8 C7 -28.7(5) . .
Na O1 C8 C7 -175.7(4) . .
Eu O1 C8 Na 147.0(3) . .
Na O1 C8 Eu -147.0(3) . .
N1 C7 C8 O2 170.3(4) . .
N1 C7 C8 O1 -10.9(6) . .
N1 C7 C8 Na -58(4) . .
N1 C7 C8 Eu -28.9(3) . .
O8 Na C8 O2 -82.2(3) 1_655 .
OW5 Na C8 O2 106.9(3) . .
O1 Na C8 O2 -177.2(5) . .
OW2 Na C8 O2 14.2(3) . .
O5 Na C8 O2 -178.9(3) 3_666 .
O6 Na C8 O2 170.7(5) 3_666 .
C12 Na C8 O2 -179.6(3) 3_666 .
O8 Na C8 O1 95.0(3) 1_655 .
OW5 Na C8 O1 -75.9(3) . .
OW2 Na C8 O1 -168.6(3) . .
O5 Na C8 O1 -1.7(3) 3_666 .
O2 Na C8 O1 177.2(5) . .
O6 Na C8 O1 -12.0(7) 3_666 .
C12 Na C8 O1 -2.4(4) 3_666 .
O8 Na C8 C7 144(4) 1_655 .
OW5 Na C8 C7 -27(4) . .
O1 Na C8 C7 49(4) . .
OW2 Na C8 C7 -119(4) . .
O5 Na C8 C7 48(4) 3_666 .
O2 Na C8 C7 -133(4) . .
O6 Na C8 C7 37(4) 3_666 .
C12 Na C8 C7 47(4) 3_666 .
O8 Na C8 Eu 115.44(13) 1_655 .
OW5 Na C8 Eu -55.47(12) . .
O1 Na C8 Eu 20.4(2) . .
OW2 Na C8 Eu -148.16(12) . .
O5 Na C8 Eu 18.71(17) 3_666 .
O2 Na C8 Eu -162.3(3) . .
O6 Na C8 Eu 8.4(6) 3_666 .
C12 Na C8 Eu 18.0(3) 3_666 .
OW1 Eu C8 O2 -81.0(8) 3_666 .
OW1 Eu C8 O2 -9.6(8) . .
O1 Eu C8 O2 -65.2(8) . .
O5 Eu C8 O2 116.4(8) . .
O7 Eu C8 O2 59.7(7) . .
O3 Eu C8 O2 -160.4(7) . .
N2 Eu C8 O2 115.7(8) . .
N1 Eu C8 O2 159.6(8) . .
C10 Eu C8 O2 -155.2(8) . .
C12 Eu C8 O2 139.7(7) . .
C14 Eu C8 O2 69.8(8) . .
OW1 Eu C8 O1 -15.8(4) 3_666 .
OW1 Eu C8 O1 55.7(3) . .
O5 Eu C8 O1 -178.3(5) . .
O7 Eu C8 O1 124.9(4) . .
O3 Eu C8 O1 -95.2(3) . .
N2 Eu C8 O1 -179.1(3) . .
N1 Eu C8 O1 -135.1(4) . .
C10 Eu C8 O1 -90.0(3) . .
C12 Eu C8 O1 -155.0(3) . .
C14 Eu C8 O1 135.0(3) . .
OW1 Eu C8 C7 138.9(2) 3_666 .
OW1 Eu C8 C7 -149.6(2) . .
O1 Eu C8 C7 154.7(5) . .
O5 Eu C8 C7 -23.6(7) . .
O7 Eu C8 C7 -80.3(3) . .
O3 Eu C8 C7 59.6(3) . .
N2 Eu C8 C7 -24.3(3) . .
N1 Eu C8 C7 19.6(2) . .
C10 Eu C8 C7 64.8(3) . .
C12 Eu C8 C7 -0.3(4) . .
C14 Eu C8 C7 -70.2(3) . .
OW1 Eu C8 Na -43.47(13) 3_666 .
OW1 Eu C8 Na 28.00(14) . .
O1 Eu C8 Na -27.7(3) . .
O5 Eu C8 Na 154.0(5) . .
O7 Eu C8 Na 97.24(14) . .
O3 Eu C8 Na -122.86(13) . .
N2 Eu C8 Na 153.25(12) . .
N1 Eu C8 Na -162.82(19) . .
C10 Eu C8 Na -117.67(15) . .
C12 Eu C8 Na 177.29(16) . .
C14 Eu C8 Na 107.36(13) . .
C7 N1 C9 C10 148.1(4) . .
C1 N1 C9 C10 -86.1(4) . .
Eu N1 C9 C10 35.3(4) . .
Eu O3 C10 O4 134.4(5) . .
Eu O3 C10 C9 -44.8(5) . .
N1 C9 C10 O4 -178.2(5) . .
N1 C9 C10 O3 1.1(6) . .
N1 C9 C10 Eu -28.3(3) . .
OW1 Eu C10 O4 -0.7(7) 3_666 .
OW1 Eu C10 O4 4.9(8) . .
O1 Eu C10 O4 84.1(7) . .
O5 Eu C10 O4 -87.9(7) . .
O7 Eu C10 O4 151.5(6) . .
O3 Eu C10 O4 -89.7(7) . .
N2 Eu C10 O4 -152.4(7) . .
N1 Eu C10 O4 148.6(7) . .
C8 Eu C10 O4 104.4(7) . .
C12 Eu C10 O4 -103.1(7) . .
C14 Eu C10 O4 179.0(6) . .
OW1 Eu C10 O3 89.1(3) 3_666 .
OW1 Eu C10 O3 94.7(4) . .
O1 Eu C10 O3 173.8(3) . .
O5 Eu C10 O3 1.8(3) . .
O7 Eu C10 O3 -118.8(3) . .
N2 Eu C10 O3 -62.6(3) . .
N1 Eu C10 O3 -121.7(4) . .
C8 Eu C10 O3 -165.8(4) . .
C12 Eu C10 O3 -13.4(3) . .
C14 Eu C10 O3 -91.2(4) . .
OW1 Eu C10 C9 -130.4(3) 3_666 .
OW1 Eu C10 C9 -124.8(3) . .
O1 Eu C10 C9 -45.6(3) . .
O5 Eu C10 C9 142.3(3) . .
O7 Eu C10 C9 21.8(3) . .
O3 Eu C10 C9 140.6(5) . .
N2 Eu C10 C9 77.9(3) . .
N1 Eu C10 C9 18.9(2) . .
C8 Eu C10 C9 -25.3(3) . .
C12 Eu C10 C9 127.1(3) . .
C14 Eu C10 C9 49.3(3) . .
C13 N2 C11 C12 -79.5(4) . .
C6 N2 C11 C12 158.0(3) . .
Eu N2 C11 C12 32.3(4) . .
Na O6 C12 O5 4.4(4) 3_666 .
Na O6 C12 C11 -175.8(3) 3_666 .
Na O6 C12 Eu 52.8(7) 3_666 .
Eu O5 C12 O6 147.0(3) . .
Na O5 C12 O6 -5.0(5) 3_666 .
Eu O5 C12 C11 -32.8(5) . .
Na O5 C12 C11 175.3(3) 3_666 .
Eu O5 C12 Na 152.0(3) . 3_666
Na O5 C12 Eu -152.0(3) 3_666 .
N2 C11 C12 O6 176.0(4) . .
N2 C11 C12 O5 -4.2(5) . .
N2 C11 C12 Na 31(3) . 3_666
N2 C11 C12 Eu -24.9(3) . .
OW1 Eu C12 O6 -16.3(7) 3_666 .
OW1 Eu C12 O6 -87.5(7) . .
O1 Eu C12 O6 88.7(8) . .
O5 Eu C12 O6 -71.1(7) . .
O7 Eu C12 O6 -166.4(7) . .
O3 Eu C12 O6 54.4(7) . .
N2 Eu C12 O6 154.6(7) . .
N1 Eu C12 O6 107.9(7) . .
C10 Eu C12 O6 59.7(7) . .
C8 Eu C12 O6 123.1(7) . .
C14 Eu C12 O6 -166.3(7) . .
OW1 Eu C12 O5 54.8(3) 3_666 .
OW1 Eu C12 O5 -16.4(3) . .
O1 Eu C12 O5 159.8(4) . .
O7 Eu C12 O5 -95.4(3) . .
O3 Eu C12 O5 125.5(3) . .
N2 Eu C12 O5 -134.3(4) . .
N1 Eu C12 O5 179.0(3) . .
C10 Eu C12 O5 130.8(3) . .
C8 Eu C12 O5 -165.8(3) . .
C14 Eu C12 O5 -95.3(3) . .
OW1 Eu C12 C11 -154.0(2) 3_666 .
OW1 Eu C12 C11 134.8(2) . .
O1 Eu C12 C11 -49.0(5) . .
O5 Eu C12 C11 151.2(5) . .
O7 Eu C12 C11 55.8(3) . .
O3 Eu C12 C11 -83.3(2) . .
N2 Eu C12 C11 16.8(2) . .
N1 Eu C12 C11 -29.8(3) . .
C10 Eu C12 C11 -78.0(2) . .
C8 Eu C12 C11 -14.6(4) . .
C14 Eu C12 C11 55.9(2) . .
OW1 Eu C12 Na 31.64(13) 3_666 3_666
OW1 Eu C12 Na -39.58(13) . 3_666
O1 Eu C12 Na 136.6(4) . 3_666
O5 Eu C12 Na -23.2(3) . 3_666
O7 Eu C12 Na -118.52(12) . 3_666
O3 Eu C12 Na 102.32(14) . 3_666
N2 Eu C12 Na -157.52(18) . 3_666
N1 Eu C12 Na 155.80(11) . 3_666
C10 Eu C12 Na 107.62(13) . 3_666
C8 Eu C12 Na 171.01(17) . 3_666
C14 Eu C12 Na -118.44(13) . 3_666
C11 N2 C13 C14 161.3(4) . .
C6 N2 C13 C14 -73.4(4) . .
Eu N2 C13 C14 46.6(4) . .
Na O8 C14 O7 -168.0(3) 1_455 .
Na O8 C14 C13 9.7(8) 1_455 .
Na O8 C14 Eu -134.4(6) 1_455 .
Eu O7 C14 O8 160.6(4) . .
Eu O7 C14 C13 -17.2(5) . .
N2 C13 C14 O8 157.3(4) . .
N2 C13 C14 O7 -24.8(5) . .
N2 C13 C14 Eu -35.9(3) . .
OW1 Eu C14 O8 32.0(10) 3_666 .
OW1 Eu C14 O8 29.2(8) . .
O1 Eu C14 O8 -61.1(9) . .
O5 Eu C14 O8 113.5(9) . .
O7 Eu C14 O8 -46.8(8) . .
O3 Eu C14 O8 -175.7(8) . .
N2 Eu C14 O8 173.0(9) . .
N1 Eu C14 O8 -124.5(9) . .
C10 Eu C14 O8 -147.4(8) . .
C8 Eu C14 O8 -75.4(9) . .
C12 Eu C14 O8 133.5(9) . .
OW1 Eu C14 O7 78.8(4) 3_666 .
OW1 Eu C14 O7 76.0(3) . .
O1 Eu C14 O7 -14.3(3) . .
O5 Eu C14 O7 160.3(3) . .
O3 Eu C14 O7 -128.9(3) . .
N2 Eu C14 O7 -140.2(4) . .
N1 Eu C14 O7 -77.7(3) . .
C10 Eu C14 O7 -100.6(3) . .
C8 Eu C14 O7 -28.6(3) . .
C12 Eu C14 O7 -179.7(3) . .
OW1 Eu C14 C13 -116.9(3) 3_666 .
OW1 Eu C14 C13 -119.6(3) . .
O1 Eu C14 C13 150.0(2) . .
O5 Eu C14 C13 -35.3(2) . .
O7 Eu C14 C13 164.3(5) . .
O3 Eu C14 C13 35.5(3) . .
N2 Eu C14 C13 24.2(2) . .
N1 Eu C14 C13 86.7(2) . .
C10 Eu C14 C13 63.7(3) . .
C8 Eu C14 C13 135.8(3) . .
C12 Eu C14 C13 -15.4(2) . .
